data_7134664
loop_
_publ_author_name
'Xu, Ke'
'Zhao, Jiayi'
'Lin, Kejun'
'Zhu, Tingshun'

_publ_section_title
;
 Carbene-organocatalyzed enantioselective [5+5] annulation of dienols and
 dienals towards tetrahydroisochromen-1-ones.
;
_journal_issue 57
_journal_name_full 'Chemical communications (Cambridge, England)'
_journal_page_first 10602
_journal_page_last 10605
_journal_paper_doi 10.1039/d5cc02347e
_journal_volume 61
_journal_year 2025
_chemical_absolute_configuration ad
_chemical_formula_moiety 'C H2 Cl2, C31 H27 N O6'
_chemical_formula_sum 'C32 H29 Cl2 N O6'
_chemical_formula_weight 594.46
_space_group_crystal_system monoclinic
_space_group_IT_number 4
_space_group_name_Hall 'P 2yb'
_space_group_name_H-M_alt 'P 1 21 1'
_atom_sites_solution_hydrogens geom
_atom_sites_solution_primary dual
_audit_creation_date 2023-02-25
_audit_creation_method
;
Olex2 1.5
(compiled 2023.02.24 svn.rf166f9f3 for OlexSys, GUI svn.r6725)
;
_audit_update_record
;
2023-02-25 deposited with the CCDC.	2025-06-03 downloaded from the CCDC.
;
_cell_angle_alpha 90
_cell_angle_beta 103.5740(10)
_cell_angle_gamma 90
_cell_formula_units_Z 2
_cell_length_a 7.02860(10)
_cell_length_b 19.9167(2)
_cell_length_c 10.57480(10)
_cell_measurement_reflns_used 8381
_cell_measurement_temperature 150.00(10)
_cell_measurement_theta_max 74.0170
_cell_measurement_theta_min 4.4260
_cell_volume 1438.98(3)
_computing_cell_refinement 'CrysAlisPro 1.171.39.33c (Rigaku OD, 2017)'
_computing_data_collection 'CrysAlisPro 1.171.39.33c (Rigaku OD, 2017)'
_computing_data_reduction 'CrysAlisPro 1.171.39.33c (Rigaku OD, 2017)'
_computing_molecular_graphics 'Olex2 1.5 (Dolomanov et al., 2009)'
_computing_publication_material 'Olex2 1.5 (Dolomanov et al., 2009)'
_computing_structure_refinement 'SHELXL 2018/3 (Sheldrick, 2015)'
_computing_structure_solution 'SHELXT 2014/5 (Sheldrick, 2014)'
_diffrn_ambient_environment N~2~
_diffrn_ambient_temperature 150.00(10)
_diffrn_detector 'Pilatus3R 200K-A'
_diffrn_measured_fraction_theta_full 1.000
_diffrn_measured_fraction_theta_max 0.982
_diffrn_measurement_details
;
List of Runs (angles in degrees, time in seconds):

  # Type    Start    End  Width  t~exp~   \w     \q     \k     \f   Frames
#--------------------------------------------------------------------------
  1  \w    -46.00  25.00   0.50    1.00    --    0.00 -77.00 150.00  142
  2  \w    -46.00  19.00   0.50    1.00    --    0.00 -77.00 -90.00  130
  3  \w    -13.00  18.00   0.50    1.00    --    0.00 -82.00 120.00   62
  4  \w     36.00  61.00   0.50    1.00    --    0.00  57.00  60.00   50
  5  \w    125.00 152.00   0.50    3.00    --   64.00  75.00-144.40   54
  6  \w     37.00  83.00   0.50    3.00    --   64.00  75.00-144.40   92
  7  \w     87.00 120.00   0.50    3.00    --   64.00  75.00-144.40   66
  8  \w     48.00 126.00   0.50    3.00    --   95.80 -82.00   0.00  156
  9  \w     90.00 126.00   0.50    3.00    --   95.80 -82.00-150.00   72
 10  \w      7.00  44.00   0.50    3.00    --   95.80 -82.00   0.00   74
 11  \w     98.00 135.00   0.50    3.00    --   95.80  82.00  60.00   74
 12  \w      7.00 119.00   0.50    3.00    --   95.80 -61.00   0.00  224
 13  \w     72.00 185.00   0.50    3.00    --   95.80  15.00 -30.00  226
 14  \w     42.00 111.00   0.50    3.00    --   95.80 -82.00 150.00  138
 15  \w     51.00  81.00   0.50    3.00    --   95.80 -82.00-150.00   60
 16  \w     72.00  99.00   0.50    3.00    --   95.80 -30.00  30.00   54
 17  \w     87.00 184.00   0.50    3.00    --   95.80  82.00 -60.00  194
 18  \w     80.00 105.00   0.50    3.00    --   95.80 -82.00  60.00   50
 19  \w     59.00 122.00   0.50    3.00    --   95.80 -82.00 -90.00  126
 20  \w      7.00  47.00   0.50    3.00    --   95.80 -15.00  90.00   80
 21  \w     66.00 119.00   0.50    3.00    --   95.80 -15.00  90.00  106
 22  \w      7.00  66.00   0.50    3.00    --   95.80 -30.00 -90.00  118
 23  \w      9.00  62.00   0.50    3.00    --   95.80 -30.00  30.00  106
 24  \w      6.00  40.00   0.50    3.00    --   95.80 -82.00 -90.00   68
 25  \w     17.00 109.00   0.50    3.00    --   95.80 -45.00-180.00  184
;
_diffrn_measurement_device 'four-circle diffractometer'
_diffrn_measurement_device_type 'XtaLAB Pro: Kappa single'
_diffrn_measurement_method '\w scans'
_diffrn_orient_matrix_type 'CrysAlisPro convention (1999,Acta A55,543-557)'
_diffrn_orient_matrix_UB_11 0.0122261000
_diffrn_orient_matrix_UB_12 -0.0755085000
_diffrn_orient_matrix_UB_13 0.0323210000
_diffrn_orient_matrix_UB_21 -0.2249587000
_diffrn_orient_matrix_UB_22 -0.0045964000
_diffrn_orient_matrix_UB_23 -0.0381784000
_diffrn_orient_matrix_UB_31 0.0074615000
_diffrn_orient_matrix_UB_32 -0.0160762000
_diffrn_orient_matrix_UB_33 -0.1413440000
_diffrn_radiation_monochromator graphite
_diffrn_radiation_probe x-ray
_diffrn_radiation_type 'Cu K\a'
_diffrn_radiation_wavelength 1.54184
_diffrn_reflns_av_R_equivalents 0.0367
_diffrn_reflns_av_unetI/netI 0.0419
_diffrn_reflns_Laue_measured_fraction_full 1.000
_diffrn_reflns_Laue_measured_fraction_max 0.982
_diffrn_reflns_limit_h_max 8
_diffrn_reflns_limit_h_min -8
_diffrn_reflns_limit_k_max 24
_diffrn_reflns_limit_k_min -24
_diffrn_reflns_limit_l_max 11
_diffrn_reflns_limit_l_min -12
_diffrn_reflns_number 15310
_diffrn_reflns_point_group_measured_fraction_full 0.996
_diffrn_reflns_point_group_measured_fraction_max 0.960
_diffrn_reflns_theta_full 67.684
_diffrn_reflns_theta_max 74.278
_diffrn_reflns_theta_min 4.301
_diffrn_source 'Rotating-anode X-ray tube'
_diffrn_source_type 'MicroMax 007 (Cu) X-ray Source'
_exptl_absorpt_coefficient_mu 2.415
_exptl_absorpt_correction_T_max 1.00000
_exptl_absorpt_correction_T_min 0.96401
_exptl_absorpt_correction_type multi-scan
_exptl_absorpt_process_details
;
CrysAlisPro 1.171.39.33c (Rigaku Oxford Diffraction, 2017)
Empirical absorption correction using spherical harmonics,
 implemented in SCALE3 ABSPACK scaling algorithm.
;
_exptl_crystal_colour 'clear light colourless'
_exptl_crystal_colour_lustre clear
_exptl_crystal_colour_modifier light
_exptl_crystal_colour_primary colourless
_exptl_crystal_density_diffrn 1.372
_exptl_crystal_description block
_exptl_crystal_F_000 620
_exptl_crystal_size_max 0.1
_exptl_crystal_size_mid 0.09
_exptl_crystal_size_min 0.07
_refine_diff_density_max 0.388
_refine_diff_density_min -0.367
_refine_diff_density_rms 0.038
_refine_ls_abs_structure_details
;
 Flack x determined using 2295 quotients [(I+)-(I-)]/[(I+)+(I-)]
 (Parsons, Flack and Wagner, Acta Cryst. B69 (2013) 249-259).
;
_refine_ls_abs_structure_Flack -0.023(9)
_refine_ls_extinction_method none
_refine_ls_goodness_of_fit_ref 1.056
_refine_ls_hydrogen_treatment constr
_refine_ls_matrix_type full
_refine_ls_number_parameters 373
_refine_ls_number_reflns 5652
_refine_ls_number_restraints 1
_refine_ls_restrained_S_all 1.055
_refine_ls_R_factor_all 0.0395
_refine_ls_R_factor_gt 0.0364
_refine_ls_shift/su_max 0.002
_refine_ls_shift/su_mean 0.000
_refine_ls_structure_factor_coef Fsqd
_refine_ls_weighting_details 'w=1/[\s^2^(Fo^2^)+(0.0501P)^2^+0.2131P] where P=(Fo^2^+2Fc^2^)/3'
_refine_ls_weighting_scheme calc
_refine_ls_wR_factor_gt 0.0926
_refine_ls_wR_factor_ref 0.0944
_reflns_Friedel_coverage 0.897
_reflns_Friedel_fraction_full 0.992
_reflns_Friedel_fraction_max 0.936
_reflns_number_gt 5304
_reflns_number_total 5652
_reflns_threshold_expression 'I > 2\s(I)'
_cod_data_source_file d5cc02347e2.cif
_cod_data_source_block fck11pc7_collect
_cod_depositor_comments 'Adding full bibliography for 7134660--7134669.cif.'
_cod_database_code 7134664
_shelx_shelxl_version_number 2018/3
_chemical_oxdiff_formula 'C64 H58 Cl4 N2 O12 '
_shelx_space_group_comment
;
The symmetry employed for this shelxl refinement is uniquely defined
by the following loop, which should always be used as a source of
symmetry information in preference to the above space-group names.
They are only intended as comments.
;
_shelx_estimated_absorpt_t_max 0.849
_shelx_estimated_absorpt_t_min 0.794
_reflns_odcompleteness_completeness 99.96
_reflns_odcompleteness_iscentric 1
_reflns_odcompleteness_theta 66.97
_olex2_refinement_description
;
1. Fixed Uiso
 At 1.2 times of:
  All C(H) groups, All C(H,H) groups
 At 1.5 times of:
  All C(H,H,H) groups
2.a Ternary CH refined with riding coordinates:
 C8(H8), C11(H11), C6(H6), C7(H7)
2.b Secondary CH2 refined with riding coordinates:
 C2(H2A,H2B)
2.c Aromatic/amide H refined with riding coordinates:
 C9(H9), C23(H23), C26(H26), C19(H19), C15(H15), C18(H18), C32(H32), C16(H16),
 C33(H33), C35(H35), C34(H34), C25(H25), C36(H36), C24(H24)
2.d Idealised Me refined as rotating group:
 C39(H39A,H39B,H39C), C41(H41A,H41B,H41C), C21(H21A,H21B,H21C)
;
_olex2_submission_special_instructions 'No special instructions were received'
_oxdiff_exptl_absorpt_empirical_details
;
Empirical correction (ABSPACK) includes:
- Absorption correction using spherical harmonics
- Frame scaling
;
_oxdiff_exptl_absorpt_empirical_full_max 1.288
_oxdiff_exptl_absorpt_empirical_full_min 0.712

loop_
_space_group_symop_operation_xyz
'x, y, z'
'-x, y+1/2, -z'

loop_
_atom_site_label
_atom_site_type_symbol
_atom_site_fract_x
_atom_site_fract_y
_atom_site_fract_z
_atom_site_U_iso_or_equiv
_atom_site_adp_type
_atom_site_occupancy
_atom_site_site_symmetry_order
_atom_site_calc_flag
_atom_site_refinement_flags_posn
_atom_site_refinement_flags_adp
_atom_site_refinement_flags_occupancy
_atom_site_disorder_assembly
_atom_site_disorder_group
Cl3 Cl 0.20976(14) 0.28811(4) 0.69025(10) 0.0517(2) Uani 1 1 d . . . . .
Cl1 Cl 0.51247(17) 0.33952(6) 0.56924(12) 0.0654(3) Uani 1 1 d . . . . .
O13 O 0.8776(3) 0.38201(10) 0.4211(2) 0.0333(5) Uani 1 1 d . . . . .
O40 O 0.9316(3) 0.47315(11) 0.5405(2) 0.0348(5) Uani 1 1 d . . . . .
O20 O 0.3914(3) 0.62401(11) 0.8407(2) 0.0360(5) Uani 1 1 d . . . . .
O38 O 0.4892(3) 0.39160(12) -0.0059(2) 0.0389(5) Uani 1 1 d . . . . .
O30 O 1.1581(4) 0.33726(12) 0.1802(2) 0.0428(5) Uani 1 1 d . . . . .
O29 O 1.1946(3) 0.43578(13) 0.2683(2) 0.0453(6) Uani 1 1 d . . . . .
N28 N 1.1246(4) 0.39799(13) 0.1777(2) 0.0321(5) Uani 1 1 d . . . . .
C22 C 0.8670(4) 0.47885(14) 0.0612(3) 0.0258(6) Uani 1 1 d . . . . .
C31 C 0.9069(4) 0.62597(13) 0.1762(3) 0.0273(6) Uani 1 1 d . . . . .
C27 C 1.0002(4) 0.42654(15) 0.0578(3) 0.0282(6) Uani 1 1 d . . . . .
C9 C 0.6648(4) 0.59236(14) 0.2997(3) 0.0286(6) Uani 1 1 d . . . . .
H9 H 0.642210 0.638340 0.315053 0.034 Uiso 1 1 calc R U . . .
C12 C 0.8275(4) 0.44603(14) 0.4491(3) 0.0277(6) Uani 1 1 d . . . . .
C8 C 0.7452(4) 0.57621(14) 0.1821(3) 0.0269(6) Uani 1 1 d . . . . .
H8 H 0.637341 0.582504 0.102434 0.032 Uiso 1 1 calc R U . . .
C14 C 0.5548(4) 0.56796(15) 0.5005(3) 0.0276(6) Uani 1 1 d . . . . .
C11 C 0.6442(4) 0.47399(13) 0.3603(3) 0.0260(6) Uani 1 1 d . . . . .
H11 H 0.528872 0.450278 0.379578 0.031 Uiso 1 1 calc R U . . .
C10 C 0.6230(4) 0.54798(13) 0.3833(3) 0.0268(6) Uani 1 1 d . . . . .
C17 C 0.4338(5) 0.60482(15) 0.7259(3) 0.0301(6) Uani 1 1 d . . . . .
C23 C 0.7683(5) 0.50244(15) -0.0597(3) 0.0321(6) Uani 1 1 d . . . . .
H23 H 0.676925 0.537991 -0.063680 0.039 Uiso 1 1 calc R U . . .
C26 C 1.0274(4) 0.39792(16) -0.0562(3) 0.0320(6) Uani 1 1 d . . . . .
H26 H 1.114635 0.361226 -0.053330 0.038 Uiso 1 1 calc R U . . .
C4 C 0.7793(4) 0.34815(15) 0.3091(3) 0.0303(6) Uani 1 1 d . . . . .
C37 C 0.5632(4) 0.35338(15) 0.0825(3) 0.0298(6) Uani 1 1 d . . . . .
C6 C 0.6515(4) 0.45806(14) 0.2205(3) 0.0255(5) Uani 1 1 d . . . . .
H6 H 0.523282 0.471564 0.162623 0.031 Uiso 1 1 calc R U . . .
C7 C 0.8144(4) 0.50246(13) 0.1853(3) 0.0252(5) Uani 1 1 d . . . . .
H7 H 0.934214 0.498159 0.257633 0.030 Uiso 1 1 calc R U . . .
C19 C 0.6459(5) 0.62086(15) 0.5800(3) 0.0327(6) Uani 1 1 d . . . . .
H19 H 0.749713 0.644768 0.556969 0.039 Uiso 1 1 calc R U . . .
C15 C 0.4003(4) 0.53582(15) 0.5358(3) 0.0295(6) Uani 1 1 d . . . . .
H15 H 0.335312 0.500357 0.482705 0.035 Uiso 1 1 calc R U . . .
C18 C 0.5870(5) 0.63869(15) 0.6913(3) 0.0324(6) Uani 1 1 d . . . . .
H18 H 0.651459 0.674242 0.744355 0.039 Uiso 1 1 calc R U . . .
C32 C 0.8920(5) 0.66767(15) 0.0686(3) 0.0319(6) Uani 1 1 d . . . . .
H32 H 0.784608 0.662879 -0.004444 0.038 Uiso 1 1 calc R U . . .
C16 C 0.3369(4) 0.55375(14) 0.6468(3) 0.0297(6) Uani 1 1 d . . . . .
H16 H 0.229057 0.531358 0.667869 0.036 Uiso 1 1 calc R U . . .
C33 C 1.0338(5) 0.71635(16) 0.0676(3) 0.0382(7) Uani 1 1 d . . . . .
H33 H 1.022716 0.744499 -0.006256 0.046 Uiso 1 1 calc R U . . .
C35 C 1.2071(5) 0.68202(17) 0.2802(4) 0.0392(7) Uani 1 1 d . . . . .
H35 H 1.315489 0.686738 0.352603 0.047 Uiso 1 1 calc R U . . .
C5 C 0.6737(4) 0.38283(14) 0.2076(3) 0.0272(6) Uani 1 1 d . . . . .
C34 C 1.1898(5) 0.72396(16) 0.1729(4) 0.0405(8) Uani 1 1 d . . . . .
H34 H 1.285239 0.757677 0.172382 0.049 Uiso 1 1 calc R U . . .
C25 C 0.9259(5) 0.42350(17) -0.1737(3) 0.0359(7) Uani 1 1 d . . . . .
H25 H 0.943906 0.405096 -0.252957 0.043 Uiso 1 1 calc R U . . .
C36 C 1.0673(5) 0.63358(15) 0.2817(3) 0.0340(6) Uani 1 1 d . . . . .
H36 H 1.080332 0.605125 0.355352 0.041 Uiso 1 1 calc R U . . .
C24 C 0.7978(5) 0.47613(16) -0.1752(3) 0.0359(7) Uani 1 1 d . . . . .
H24 H 0.729152 0.494528 -0.255891 0.043 Uiso 1 1 calc R U . . .
C2 C 0.3366(6) 0.35971(18) 0.6568(4) 0.0478(8) Uani 1 1 d . . . . .
H2A H 0.241975 0.392116 0.605959 0.057 Uiso 1 1 calc R U . . .
H2B H 0.402042 0.381550 0.739701 0.057 Uiso 1 1 calc R U . . .
C39 C 0.5312(5) 0.27953(16) 0.0634(3) 0.0409(8) Uani 1 1 d . . . . .
H39A H 0.432301 0.271420 -0.017369 0.061 Uiso 1 1 calc R U . . .
H39B H 0.485834 0.260867 0.136965 0.061 Uiso 1 1 calc R U . . .
H39C H 0.654299 0.257886 0.058250 0.061 Uiso 1 1 calc R U . . .
C41 C 0.8290(6) 0.27530(16) 0.3297(4) 0.0429(8) Uani 1 1 d . . . . .
H41A H 0.970820 0.270256 0.361871 0.064 Uiso 1 1 calc R U . . .
H41B H 0.786276 0.251177 0.247091 0.064 Uiso 1 1 calc R U . . .
H41C H 0.762395 0.256738 0.393547 0.064 Uiso 1 1 calc R U . . .
C21 C 0.2414(6) 0.5875(2) 0.8820(4) 0.0466(9) Uani 1 1 d . . . . .
H21A H 0.117691 0.592106 0.816611 0.070 Uiso 1 1 calc R U . . .
H21B H 0.226065 0.605528 0.965276 0.070 Uiso 1 1 calc R U . . .
H21C H 0.277792 0.540014 0.892349 0.070 Uiso 1 1 calc R U . . .

loop_
_atom_site_aniso_label
_atom_site_aniso_U_11
_atom_site_aniso_U_22
_atom_site_aniso_U_33
_atom_site_aniso_U_23
_atom_site_aniso_U_13
_atom_site_aniso_U_12
Cl3 0.0589(5) 0.0400(4) 0.0609(6) 0.0068(4) 0.0233(4) -0.0054(4)
Cl1 0.0705(7) 0.0625(6) 0.0750(7) 0.0256(5) 0.0406(6) 0.0126(5)
O13 0.0387(12) 0.0257(11) 0.0328(11) 0.0009(8) 0.0032(9) 0.0039(8)
O40 0.0376(11) 0.0343(12) 0.0304(11) -0.0017(9) 0.0037(9) -0.0014(9)
O20 0.0447(12) 0.0336(11) 0.0349(11) -0.0077(9) 0.0196(10) -0.0016(9)
O38 0.0434(12) 0.0361(12) 0.0343(12) -0.0027(10) 0.0030(10) -0.0061(10)
O30 0.0509(13) 0.0357(13) 0.0390(12) 0.0020(10) 0.0049(10) 0.0139(11)
O29 0.0380(13) 0.0522(15) 0.0387(13) -0.0136(11) -0.0052(10) 0.0095(11)
N28 0.0296(12) 0.0368(14) 0.0293(13) -0.0018(11) 0.0053(10) 0.0066(11)
C22 0.0301(14) 0.0222(13) 0.0256(14) -0.0008(10) 0.0075(11) -0.0017(10)
C31 0.0319(14) 0.0227(13) 0.0291(15) -0.0011(11) 0.0110(11) 0.0028(11)
C27 0.0295(14) 0.0282(14) 0.0263(14) 0.0013(11) 0.0053(11) -0.0007(11)
C9 0.0339(15) 0.0237(13) 0.0290(15) -0.0015(11) 0.0089(12) 0.0015(11)
C12 0.0343(15) 0.0256(14) 0.0247(14) 0.0025(11) 0.0097(12) 0.0001(11)
C8 0.0330(14) 0.0234(13) 0.0257(13) 0.0004(10) 0.0095(11) 0.0022(11)
C14 0.0321(14) 0.0261(13) 0.0252(13) 0.0013(11) 0.0080(11) -0.0002(12)
C11 0.0288(13) 0.0246(13) 0.0249(14) 0.0008(10) 0.0069(11) -0.0012(10)
C10 0.0287(14) 0.0256(14) 0.0255(14) -0.0007(11) 0.0055(11) 0.0004(10)
C17 0.0357(16) 0.0269(14) 0.0283(15) -0.0013(11) 0.0090(12) 0.0058(11)
C23 0.0394(16) 0.0267(14) 0.0310(16) 0.0028(11) 0.0095(12) 0.0058(12)
C26 0.0323(15) 0.0316(14) 0.0325(15) -0.0030(12) 0.0088(12) 0.0038(12)
C4 0.0366(15) 0.0258(14) 0.0290(15) -0.0011(11) 0.0090(12) -0.0022(11)
C37 0.0307(14) 0.0302(15) 0.0300(14) -0.0025(11) 0.0104(11) -0.0024(11)
C6 0.0292(13) 0.0231(13) 0.0245(13) 0.0009(11) 0.0069(11) 0.0004(11)
C7 0.0284(13) 0.0239(13) 0.0234(13) 0.0007(10) 0.0061(11) 0.0012(11)
C19 0.0395(16) 0.0271(14) 0.0337(15) -0.0021(12) 0.0132(13) -0.0032(12)
C15 0.0313(14) 0.0283(14) 0.0274(14) -0.0032(11) 0.0042(11) -0.0009(12)
C18 0.0403(16) 0.0254(14) 0.0326(16) -0.0067(11) 0.0110(13) -0.0035(12)
C32 0.0387(16) 0.0266(15) 0.0314(15) 0.0005(12) 0.0103(13) 0.0029(12)
C16 0.0316(14) 0.0274(14) 0.0315(15) -0.0011(11) 0.0101(12) 0.0001(11)
C33 0.052(2) 0.0281(16) 0.0382(18) 0.0044(13) 0.0187(15) -0.0023(13)
C35 0.0356(17) 0.0340(16) 0.0458(19) -0.0021(14) 0.0048(14) -0.0015(13)
C5 0.0302(14) 0.0223(13) 0.0306(15) -0.0010(10) 0.0102(12) -0.0021(10)
C34 0.0462(19) 0.0299(16) 0.050(2) -0.0036(14) 0.0212(16) -0.0073(14)
C25 0.0431(17) 0.0390(17) 0.0271(15) -0.0019(12) 0.0113(13) 0.0041(13)
C36 0.0361(15) 0.0286(15) 0.0354(16) 0.0021(12) 0.0044(13) 0.0019(12)
C24 0.0455(18) 0.0377(17) 0.0247(15) 0.0028(12) 0.0085(13) 0.0056(14)
C2 0.050(2) 0.0356(18) 0.059(2) 0.0070(16) 0.0159(17) 0.0021(15)
C39 0.0483(19) 0.0298(17) 0.0436(18) -0.0102(14) 0.0088(15) -0.0039(14)
C41 0.056(2) 0.0245(16) 0.0440(18) 0.0024(14) 0.0045(15) 0.0044(14)
C21 0.049(2) 0.054(2) 0.044(2) -0.0080(16) 0.0270(17) -0.0065(16)

loop_
_atom_type_symbol
_atom_type_description
_atom_type_scat_dispersion_real
_atom_type_scat_dispersion_imag
_atom_type_scat_source
C C 0.0181 0.0091 'International Tables Vol C Tables 4.2.6.8 and 6.1.1.4'
H H 0.0000 0.0000 'International Tables Vol C Tables 4.2.6.8 and 6.1.1.4'
Cl Cl 0.3639 0.7018 'International Tables Vol C Tables 4.2.6.8 and 6.1.1.4'
N N 0.0311 0.0180 'International Tables Vol C Tables 4.2.6.8 and 6.1.1.4'
O O 0.0492 0.0322 'International Tables Vol C Tables 4.2.6.8 and 6.1.1.4'

loop_
_geom_angle_atom_site_label_1
_geom_angle_atom_site_label_2
_geom_angle_atom_site_label_3
_geom_angle
_geom_angle_site_symmetry_1
_geom_angle_site_symmetry_3
_geom_angle_publ_flag
C12 O13 C4 122.0(2) . . ?
C17 O20 C21 117.2(3) . . ?
O30 N28 C27 118.0(2) . . ?
O29 N28 O30 123.1(3) . . ?
O29 N28 C27 118.9(3) . . ?
C27 C22 C7 123.3(2) . . ?
C23 C22 C27 114.8(3) . . ?
C23 C22 C7 121.4(3) . . ?
C32 C31 C8 120.6(3) . . ?
C32 C31 C36 118.7(3) . . ?
C36 C31 C8 120.6(3) . . ?
C22 C27 N28 121.9(3) . . ?
C26 C27 N28 114.5(3) . . ?
C26 C27 C22 123.7(3) . . ?
C8 C9 H9 117.0 . . ?
C10 C9 H9 117.0 . . ?
C10 C9 C8 125.9(3) . . ?
O13 C12 C11 115.7(2) . . ?
O40 C12 O13 117.0(3) . . ?
O40 C12 C11 127.3(3) . . ?
C31 C8 H8 108.0 . . ?
C31 C8 C7 112.7(2) . . ?
C9 C8 C31 108.8(2) . . ?
C9 C8 H8 108.0 . . ?
C9 C8 C7 111.1(2) . . ?
C7 C8 H8 108.0 . . ?
C19 C14 C10 120.7(3) . . ?
C15 C14 C10 121.9(3) . . ?
C15 C14 C19 117.4(3) . . ?
C12 C11 H11 108.2 . . ?
C12 C11 C6 108.0(2) . . ?
C10 C11 C12 111.2(2) . . ?
C10 C11 H11 108.2 . . ?
C10 C11 C6 112.8(2) . . ?
C6 C11 H11 108.2 . . ?
C9 C10 C14 122.8(3) . . ?
C9 C10 C11 119.7(3) . . ?
C14 C10 C11 117.5(2) . . ?
O20 C17 C18 116.1(3) . . ?
O20 C17 C16 124.0(3) . . ?
C16 C17 C18 119.8(3) . . ?
C22 C23 H23 118.7 . . ?
C22 C23 C24 122.5(3) . . ?
C24 C23 H23 118.7 . . ?
C27 C26 H26 120.5 . . ?
C25 C26 C27 119.0(3) . . ?
C25 C26 H26 120.5 . . ?
O13 C4 C41 107.0(2) . . ?
C5 C4 O13 120.0(3) . . ?
C5 C4 C41 132.9(3) . . ?
O38 C37 C5 118.3(3) . . ?
O38 C37 C39 119.1(3) . . ?
C5 C37 C39 122.6(3) . . ?
C11 C6 H6 107.9 . . ?
C11 C6 C7 107.9(2) . . ?
C7 C6 H6 107.9 . . ?
C5 C6 C11 108.7(2) . . ?
C5 C6 H6 107.9 . . ?
C5 C6 C7 116.2(2) . . ?
C22 C7 C8 114.5(2) . . ?
C22 C7 C6 111.8(2) . . ?
C22 C7 H7 107.6 . . ?
C8 C7 C6 107.4(2) . . ?
C8 C7 H7 107.6 . . ?
C6 C7 H7 107.6 . . ?
C14 C19 H19 119.4 . . ?
C18 C19 C14 121.1(3) . . ?
C18 C19 H19 119.4 . . ?
C14 C15 H15 118.9 . . ?
C14 C15 C16 122.3(3) . . ?
C16 C15 H15 118.9 . . ?
C17 C18 H18 119.9 . . ?
C19 C18 C17 120.3(3) . . ?
C19 C18 H18 119.9 . . ?
C31 C32 H32 119.8 . . ?
C33 C32 C31 120.3(3) . . ?
C33 C32 H32 119.8 . . ?
C17 C16 C15 119.0(3) . . ?
C17 C16 H16 120.5 . . ?
C15 C16 H16 120.5 . . ?
C32 C33 H33 119.8 . . ?
C34 C33 C32 120.5(3) . . ?
C34 C33 H33 119.8 . . ?
C34 C35 H35 119.9 . . ?
C36 C35 H35 119.9 . . ?
C36 C35 C34 120.2(3) . . ?
C4 C5 C37 125.6(3) . . ?
C4 C5 C6 119.0(3) . . ?
C37 C5 C6 115.3(2) . . ?
C33 C34 C35 119.6(3) . . ?
C33 C34 H34 120.2 . . ?
C35 C34 H34 120.2 . . ?
C26 C25 H25 120.3 . . ?
C26 C25 C24 119.3(3) . . ?
C24 C25 H25 120.3 . . ?
C31 C36 H36 119.7 . . ?
C35 C36 C31 120.7(3) . . ?
C35 C36 H36 119.7 . . ?
C23 C24 H24 119.7 . . ?
C25 C24 C23 120.6(3) . . ?
C25 C24 H24 119.7 . . ?
Cl3 C2 H2A 109.2 . . ?
Cl3 C2 H2B 109.2 . . ?
Cl1 C2 Cl3 111.9(2) . . ?
Cl1 C2 H2A 109.2 . . ?
Cl1 C2 H2B 109.2 . . ?
H2A C2 H2B 107.9 . . ?
C37 C39 H39A 109.5 . . ?
C37 C39 H39B 109.5 . . ?
C37 C39 H39C 109.5 . . ?
H39A C39 H39B 109.5 . . ?
H39A C39 H39C 109.5 . . ?
H39B C39 H39C 109.5 . . ?
C4 C41 H41A 109.5 . . ?
C4 C41 H41B 109.5 . . ?
C4 C41 H41C 109.5 . . ?
H41A C41 H41B 109.5 . . ?
H41A C41 H41C 109.5 . . ?
H41B C41 H41C 109.5 . . ?
O20 C21 H21A 109.5 . . ?
O20 C21 H21B 109.5 . . ?
O20 C21 H21C 109.5 . . ?
H21A C21 H21B 109.5 . . ?
H21A C21 H21C 109.5 . . ?
H21B C21 H21C 109.5 . . ?

loop_
_geom_bond_atom_site_label_1
_geom_bond_atom_site_label_2
_geom_bond_distance
_geom_bond_site_symmetry_2
_geom_bond_publ_flag
Cl3 C2 1.761(4) . ?
Cl1 C2 1.756(4) . ?
O13 C12 1.373(4) . ?
O13 C4 1.397(4) . ?
O40 C12 1.196(3) . ?
O20 C17 1.371(4) . ?
O20 C21 1.430(4) . ?
O38 C37 1.223(4) . ?
O30 N28 1.231(3) . ?
O29 N28 1.227(3) . ?
N28 C27 1.474(4) . ?
C22 C27 1.407(4) . ?
C22 C23 1.386(4) . ?
C22 C7 1.519(4) . ?
C31 C8 1.521(4) . ?
C31 C32 1.392(4) . ?
C31 C36 1.396(4) . ?
C27 C26 1.387(4) . ?
C9 H9 0.9500 . ?
C9 C8 1.516(4) . ?
C9 C10 1.331(4) . ?
C12 C11 1.511(4) . ?
C8 H8 1.0000 . ?
C8 C7 1.545(4) . ?
C14 C10 1.484(4) . ?
C14 C19 1.405(4) . ?
C14 C15 1.385(4) . ?
C11 H11 1.0000 . ?
C11 C10 1.507(4) . ?
C11 C6 1.524(4) . ?
C17 C18 1.391(4) . ?
C17 C16 1.390(4) . ?
C23 H23 0.9500 . ?
C23 C24 1.389(4) . ?
C26 H26 0.9500 . ?
C26 C25 1.377(4) . ?
C4 C5 1.344(4) . ?
C4 C41 1.496(4) . ?
C37 C5 1.488(4) . ?
C37 C39 1.494(4) . ?
C6 H6 1.0000 . ?
C6 C7 1.560(4) . ?
C6 C5 1.516(4) . ?
C7 H7 1.0000 . ?
C19 H19 0.9500 . ?
C19 C18 1.382(4) . ?
C15 H15 0.9500 . ?
C15 C16 1.396(4) . ?
C18 H18 0.9500 . ?
C32 H32 0.9500 . ?
C32 C33 1.392(5) . ?
C16 H16 0.9500 . ?
C33 H33 0.9500 . ?
C33 C34 1.375(5) . ?
C35 H35 0.9500 . ?
C35 C34 1.391(5) . ?
C35 C36 1.380(4) . ?
C34 H34 0.9500 . ?
C25 H25 0.9500 . ?
C25 C24 1.379(4) . ?
C36 H36 0.9500 . ?
C24 H24 0.9500 . ?
C2 H2A 0.9900 . ?
C2 H2B 0.9900 . ?
C39 H39A 0.9800 . ?
C39 H39B 0.9800 . ?
C39 H39C 0.9800 . ?
C41 H41A 0.9800 . ?
C41 H41B 0.9800 . ?
C41 H41C 0.9800 . ?
C21 H21A 0.9800 . ?
C21 H21B 0.9800 . ?
C21 H21C 0.9800 . ?

loop_
_geom_torsion_atom_site_label_1
_geom_torsion_atom_site_label_2
_geom_torsion_atom_site_label_3
_geom_torsion_atom_site_label_4
_geom_torsion
_geom_torsion_site_symmetry_1
_geom_torsion_site_symmetry_2
_geom_torsion_site_symmetry_3
_geom_torsion_site_symmetry_4
_geom_torsion_publ_flag
O13 C12 C11 C10 -169.5(2) . . . . ?
O13 C12 C11 C6 -45.2(3) . . . . ?
O13 C4 C5 C37 179.6(3) . . . . ?
O13 C4 C5 C6 -4.3(4) . . . . ?
O40 C12 C11 C10 11.0(4) . . . . ?
O40 C12 C11 C6 135.3(3) . . . . ?
O20 C17 C18 C19 177.2(3) . . . . ?
O20 C17 C16 C15 -176.2(3) . . . . ?
O38 C37 C5 C4 -173.0(3) . . . . ?
O38 C37 C5 C6 10.8(4) . . . . ?
O30 N28 C27 C22 143.7(3) . . . . ?
O30 N28 C27 C26 -36.8(4) . . . . ?
O29 N28 C27 C22 -38.6(4) . . . . ?
O29 N28 C27 C26 141.0(3) . . . . ?
N28 C27 C26 C25 -176.5(3) . . . . ?
C22 C27 C26 C25 3.1(5) . . . . ?
C22 C23 C24 C25 1.4(5) . . . . ?
C31 C8 C7 C22 -66.9(3) . . . . ?
C31 C8 C7 C6 168.3(2) . . . . ?
C31 C32 C33 C34 -0.2(5) . . . . ?
C27 C22 C23 C24 0.4(4) . . . . ?
C27 C22 C7 C8 154.0(3) . . . . ?
C27 C22 C7 C6 -83.5(3) . . . . ?
C27 C26 C25 C24 -1.0(5) . . . . ?
C9 C8 C7 C22 170.8(2) . . . . ?
C9 C8 C7 C6 45.9(3) . . . . ?
C12 O13 C4 C5 19.6(4) . . . . ?
C12 O13 C4 C41 -163.3(3) . . . . ?
C12 C11 C10 C9 103.5(3) . . . . ?
C12 C11 C10 C14 -76.6(3) . . . . ?
C12 C11 C6 C7 -70.4(3) . . . . ?
C12 C11 C6 C5 56.4(3) . . . . ?
C8 C31 C32 C33 175.5(3) . . . . ?
C8 C31 C36 C35 -175.3(3) . . . . ?
C8 C9 C10 C14 176.5(3) . . . . ?
C8 C9 C10 C11 -3.5(5) . . . . ?
C14 C19 C18 C17 -0.8(5) . . . . ?
C14 C15 C16 C17 -1.1(5) . . . . ?
C11 C6 C7 C22 166.3(2) . . . . ?
C11 C6 C7 C8 -67.3(3) . . . . ?
C11 C6 C5 C4 -34.2(3) . . . . ?
C11 C6 C5 C37 142.3(2) . . . . ?
C10 C9 C8 C31 -136.4(3) . . . . ?
C10 C9 C8 C7 -11.8(4) . . . . ?
C10 C14 C19 C18 -178.3(3) . . . . ?
C10 C14 C15 C16 179.2(3) . . . . ?
C10 C11 C6 C7 52.9(3) . . . . ?
C10 C11 C6 C5 179.8(2) . . . . ?
C23 C22 C27 N28 176.8(3) . . . . ?
C23 C22 C27 C26 -2.7(4) . . . . ?
C23 C22 C7 C8 -33.8(4) . . . . ?
C23 C22 C7 C6 88.7(3) . . . . ?
C26 C25 C24 C23 -1.1(5) . . . . ?
C4 O13 C12 O40 -173.1(3) . . . . ?
C4 O13 C12 C11 7.4(4) . . . . ?
C6 C11 C10 C9 -18.0(4) . . . . ?
C6 C11 C10 C14 161.9(2) . . . . ?
C7 C22 C27 N28 -10.5(4) . . . . ?
C7 C22 C27 C26 170.0(3) . . . . ?
C7 C22 C23 C24 -172.4(3) . . . . ?
C7 C6 C5 C4 87.7(3) . . . . ?
C7 C6 C5 C37 -95.8(3) . . . . ?
C19 C14 C10 C9 -44.4(4) . . . . ?
C19 C14 C10 C11 135.7(3) . . . . ?
C19 C14 C15 C16 -0.9(5) . . . . ?
C15 C14 C10 C9 135.5(3) . . . . ?
C15 C14 C10 C11 -44.4(4) . . . . ?
C15 C14 C19 C18 1.9(5) . . . . ?
C18 C17 C16 C15 2.2(4) . . . . ?
C32 C31 C8 C9 -120.1(3) . . . . ?
C32 C31 C8 C7 116.3(3) . . . . ?
C32 C31 C36 C35 0.8(4) . . . . ?
C32 C33 C34 C35 0.9(5) . . . . ?
C16 C17 C18 C19 -1.3(5) . . . . ?
C5 C6 C7 C22 43.9(3) . . . . ?
C5 C6 C7 C8 170.4(2) . . . . ?
C34 C35 C36 C31 -0.1(5) . . . . ?
C36 C31 C8 C9 56.0(3) . . . . ?
C36 C31 C8 C7 -67.7(3) . . . . ?
C36 C31 C32 C33 -0.7(4) . . . . ?
C36 C35 C34 C33 -0.8(5) . . . . ?
C39 C37 C5 C4 10.1(5) . . . . ?
C39 C37 C5 C6 -166.1(3) . . . . ?
C41 C4 C5 C37 3.5(6) . . . . ?
C41 C4 C5 C6 179.5(3) . . . . ?
C21 O20 C17 C18 -176.7(3) . . . . ?
C21 O20 C17 C16 1.7(4) . . . . ?
